data_3500133
loop_
_publ_author_name
'Thierry Maris'

_publ_section_references
;

Bruker (2021) APEX4, Bruker AXS Inc., Madison, Wisconsin, USA

Bruker (2013) SAINT, Bruker AXS Inc., Madison, Wisconsin, USA

Dolomanov, O.V., Bourhis, L.J., Gildea, R.J, Howard, J.A.K. & Puschmann, H.
 (2009), J. Appl. Cryst. 42, 339-341.

Krause, L., Herbst-Irmer, R., Sheldrick, G. M. & Stalke, D. (2015). 
J. Appl. Cryst. 48, 3--10.

Sheldrick, G.M. (2015a). Acta Cryst. A71, 3-8.

Sheldrick, G.M. (2015b). Acta Cryst. C71, 3-8.

Spek, A.L. (2020). Acta Cryst. E76, 1-11.

;
_publ_section_title
;
 Empagliflozin
;
_journal_name_full 'Personal communication to COD'
_journal_year 2023
_chemical_absolute_configuration ad
_chemical_formula_moiety 'C23 H27 Cl O7'
_chemical_formula_sum 'C23 H27 Cl O7'
_chemical_formula_weight 450.89
_chemical_name_common Empagliflozin
_chemical_name_systematic
;
2-[4-chloro-3-({4-[(oxolan-3-yl)oxy]phenyl}methyl)
phenyl]-6-(hydroxymethyl)oxane-3,4,5-triol
;
_space_group_crystal_system orthorhombic
_space_group_IT_number 19
_space_group_name_Hall 'P 2ac 2ab'
_space_group_name_H-M_alt 'P 21 21 21'
_atom_sites_solution_hydrogens mixed
_atom_sites_solution_primary dual
_audit_creation_date 2022-12-07
_audit_creation_method
;
Olex2 1.5
(compiled 2022.04.07 svn.rca3783a0 for OlexSys, GUI svn.r6498)
;
_cell_angle_alpha 90
_cell_angle_beta 90
_cell_angle_gamma 90
_cell_formula_units_Z 4
_cell_length_a 5.6107(2)
_cell_length_b 9.2303(4)
_cell_length_c 39.4699(15)
_cell_measurement_reflns_used 9947
_cell_measurement_temperature 150
_cell_measurement_theta_max 54.859
_cell_measurement_theta_min 3.898
_cell_volume 2044.08(14)
_computing_cell_refinement
;
SAINT (2019) V8.40A; Integration Software for Single Crystal Data.
Bruker AXS Inc., Madison, WI 53719-1173.
;
_computing_data_collection
;
APEX 4 (2021) Bruker AXS Inc., Madison, WI 53719-1173.
;
_computing_data_reduction
;
SAINT (2019) V8.40A; Integration Software for Single Crystal Data.
Bruker AXS Inc., Madison, WI 53719-1173.
;
_computing_molecular_graphics 'Olex2 1.5 (Dolomanov et al., 2009)'
_computing_publication_material 'Olex2 1.5 (Dolomanov et al., 2009)'
_computing_structure_refinement 'XL  (Sheldrick, 2015b)'
_computing_structure_solution 'XT  (Sheldrick, 2015a)'
_diffrn_ambient_temperature 150
_diffrn_detector 'CMOS Area detector'
_diffrn_detector_area_resol_mean 10.42
_diffrn_detector_type 'Bruker CMOS Photon III '
_diffrn_measured_fraction_theta_full 1.000
_diffrn_measured_fraction_theta_max 0.999
_diffrn_measurement_device 'k-geometry diffractometer'
_diffrn_measurement_device_type 'Bruker Venture Metaljet'
_diffrn_measurement_method '\w and \f scans'
_diffrn_radiation_collimation 'Focusing mirrors'
_diffrn_radiation_monochromator 'Helios MX Mirror Optics'
_diffrn_radiation_probe x-ray
_diffrn_radiation_type 'Ga K\a'
_diffrn_radiation_wavelength 1.34139
_diffrn_reflns_av_R_equivalents 0.0376
_diffrn_reflns_av_unetI/netI 0.0352
_diffrn_reflns_Laue_measured_fraction_full 1.000
_diffrn_reflns_Laue_measured_fraction_max 0.999
_diffrn_reflns_limit_h_max 6
_diffrn_reflns_limit_h_min -6
_diffrn_reflns_limit_k_max 11
_diffrn_reflns_limit_k_min -11
_diffrn_reflns_limit_l_max 48
_diffrn_reflns_limit_l_min -46
_diffrn_reflns_number 19726
_diffrn_reflns_point_group_measured_fraction_full 0.999
_diffrn_reflns_point_group_measured_fraction_max 0.997
_diffrn_reflns_theta_full 53.594
_diffrn_reflns_theta_max 55.026
_diffrn_reflns_theta_min 1.948
_diffrn_source 'Metal Jet'
_diffrn_source_current 2.86
_diffrn_source_power 0.19937
_diffrn_source_target Ga
_diffrn_source_type 'Gallium Liquid Metal Jet Source'
_diffrn_source_voltage 69.71
_exptl_absorpt_coefficient_mu 1.340
_exptl_absorpt_correction_T_max 0.7508
_exptl_absorpt_correction_T_min 0.6522
_exptl_absorpt_correction_type multi-scan
_exptl_absorpt_process_details
;
SADABS-2016/2 (Krause et al.,2015) was used for absorption 
correction. wR2(int) was 0.1198 before and 0.0633 after 
correction. The Ratio of minimum to maximum transmission 
is 0.8687. The \l/2 correction factor is Not present.
;
_exptl_crystal_colour 'clear light colourless'
_exptl_crystal_colour_lustre clear
_exptl_crystal_colour_modifier light
_exptl_crystal_colour_primary colourless
_exptl_crystal_density_diffrn 1.465
_exptl_crystal_description Plate
_exptl_crystal_F_000 952
_exptl_crystal_size_max 0.11
_exptl_crystal_size_mid 0.07
_exptl_crystal_size_min 0.03
_exptl_special_details
;
X-ray crystallographic data for I were collected from a single crystal
sample, which was mounted on a loop fiber. Data were collected using
a Bruker Venture diffractometer equipped with a Photon III CMOS Detector,
a Helios MX optics and a Kappa goniometer. The crystal-to-detector distance 
was 4.0 cm, and the data collection was carried out in 1024 x 1024 pixel mode.
;
_geom_special_details
;
 All esds (except the esd in the dihedral angle between two l.s. planes)
 are estimated using the full covariance matrix.  The cell esds are taken
 into account individually in the estimation of esds in distances, angles
 and torsion angles; correlations between esds in cell parameters are only
 used when they are defined by crystal symmetry.  An approximate (isotropic)
 treatment of cell esds is used for estimating esds involving l.s. planes.
;
_refine_diff_density_max 0.212
_refine_diff_density_min -0.200
_refine_diff_density_rms 0.043
_refine_ls_abs_structure_details
;
 Refined as an inversion twin.
;
_refine_ls_abs_structure_Flack 0.030(19)
_refine_ls_extinction_coef 0.0039(3)
_refine_ls_extinction_expression Fc^*^=kFc[1+0.001xFc^2^\l^3^/sin(2\q)]^-1/4^
_refine_ls_extinction_method 'SHELXL-2019/2 (Sheldrick 2019)'
_refine_ls_goodness_of_fit_ref 1.059
_refine_ls_hydrogen_treatment mixed
_refine_ls_matrix_type full
_refine_ls_number_parameters 298
_refine_ls_number_reflns 3891
_refine_ls_number_restraints 0
_refine_ls_restrained_S_all 1.059
_refine_ls_R_factor_all 0.0356
_refine_ls_R_factor_gt 0.0285
_refine_ls_shift/su_max 0.000
_refine_ls_shift/su_mean 0.000
_refine_ls_structure_factor_coef Fsqd
_refine_ls_weighting_details 'w=1/[\s^2^(Fo^2^)+(0.0243P)^2^+0.6471P] where P=(Fo^2^+2Fc^2^)/3'
_refine_ls_weighting_scheme calc
_refine_ls_wR_factor_gt 0.0622
_refine_ls_wR_factor_ref 0.0648
_refine_special_details
;
 Refined as a 2-component inversion twin.
1. Twinned data refinement
 Scales: 0.970(19)
 0.030(19)
2. Fixed Uiso
 At 1.2 times of:
  All C(H) groups, All C(H,H) groups
3.a Ternary CH refined with riding coordinates:
 C7(H7), C18(H18), C19(H19), C20(H20), C21(H21), C22(H22)
3.b Secondary CH2 refined with riding coordinates:
 C8(H8A,H8B), C9(H9A,H9B), C10(H10A,H10B), C11(H11A,H11B), C23(H23A,H23B)
3.c Aromatic/amide H refined with riding coordinates:
 C2(H2), C3(H3), C5(H5), C6(H6A), C14(H14), C15(H15), C17(H17)
;
_reflns_Friedel_coverage 0.687
_reflns_Friedel_fraction_full 0.999
_reflns_Friedel_fraction_max 0.994
_reflns_number_gt 3508
_reflns_number_total 3891
_reflns_special_details
;
 Reflections were merged by SHELXL according to the crystal
 class for the calculation of statistics and refinement.
 
 _reflns_Friedel_fraction is defined as the number of unique
 Friedel pairs measured divided by the number that would be
 possible theoretically, ignoring centric projections and
 systematic absences. Completness statistics refer to single and
 composite reflections containing twin component 1 only.
;
_reflns_threshold_expression 'I > 2\s(I)'
_cod_data_source_file empagliflozin.cif
_cod_data_source_block empagliflozin
_cod_database_code 3500133

loop_
_space_group_symop_id
_space_group_symop_operation_xyz
1 'x, y, z'
2 '-x+1/2, -y, z+1/2'
3 '-x, y+1/2, -z+1/2'
4 'x+1/2, -y+1/2, -z'

loop_
_atom_site_label
_atom_site_type_symbol
_atom_site_fract_x
_atom_site_fract_y
_atom_site_fract_z
_atom_site_U_iso_or_equiv
_atom_site_adp_type
_atom_site_occupancy
_atom_site_site_symmetry_order
_atom_site_calc_flag
_atom_site_refinement_flags_posn
_atom_site_refinement_flags_adp
_atom_site_refinement_flags_occupancy
_atom_site_disorder_assembly
_atom_site_disorder_group
Cl1 Cl 0.39566(11) 0.83191(6) 0.41164(2) 0.01831(16) Uani 1 1 d . . . . .
C1 C 0.7981(5) 0.4535(3) 0.51424(6) 0.0163(5) Uani 1 1 d . . . . .
O1 O 0.8209(3) 0.39606(17) 0.54629(4) 0.0168(4) Uani 1 1 d . . . . .
C2 C 0.6154(5) 0.4235(3) 0.49192(6) 0.0182(5) Uani 1 1 d . . . . .
H2 H 0.487550 0.362200 0.498502 0.022 Uiso 1 1 calc R U . . .
O2 O 0.3757(3) 0.35372(19) 0.60341(4) 0.0213(4) Uani 1 1 d . . . . .
O3 O 0.5758(3) 0.21004(16) 0.32985(4) 0.0155(4) Uani 1 1 d . . . . .
C3 C 0.6207(5) 0.4844(3) 0.45943(6) 0.0181(5) Uani 1 1 d . . . . .
H3 H 0.494442 0.463829 0.444138 0.022 Uiso 1 1 calc R U . . .
C4 C 0.8043(4) 0.5736(3) 0.44900(6) 0.0157(5) Uani 1 1 d . . . . .
O4 O 0.7422(3) 0.50628(17) 0.27222(4) 0.0166(4) Uani 1 1 d . . . . .
H4 H 0.596(7) 0.510(4) 0.2639(8) 0.049(10) Uiso 1 1 d . . . . .
C5 C 0.9839(5) 0.6063(3) 0.47258(6) 0.0184(5) Uani 1 1 d . . . . .
H5 H 1.109670 0.669620 0.466254 0.022 Uiso 1 1 calc R U . . .
O5 O 0.9960(3) 0.26045(19) 0.24540(5) 0.0207(4) Uani 1 1 d . . . . .
H5A H 1.042(8) 0.182(5) 0.2377(10) 0.074(14) Uiso 1 1 d . . . . .
O6 O 0.7231(3) -0.00543(18) 0.25493(4) 0.0163(4) Uani 1 1 d . . . . .
H6 H 0.823(7) -0.079(4) 0.2570(9) 0.060(12) Uiso 1 1 d . . . . .
C6 C 0.9809(5) 0.5481(3) 0.50465(6) 0.0182(5) Uani 1 1 d . . . . .
H6A H 1.103198 0.572245 0.520317 0.022 Uiso 1 1 calc R U . . .
C7 C 0.6410(4) 0.2970(3) 0.55808(6) 0.0163(5) Uani 1 1 d . . . . .
H7 H 0.609871 0.218913 0.541079 0.020 Uiso 1 1 calc R U . . .
O7 O 0.7892(3) -0.0631(2) 0.34619(5) 0.0232(4) Uani 1 1 d . . . . .
H7A H 0.786(6) -0.008(4) 0.3616(8) 0.045(11) Uiso 1 1 d . . . . .
C8 C 0.7306(5) 0.2337(3) 0.59168(6) 0.0185(5) Uani 1 1 d . . . . .
H8A H 0.685683 0.130452 0.593951 0.022 Uiso 1 1 calc R U . . .
H8B H 0.905851 0.242827 0.593660 0.022 Uiso 1 1 calc R U . . .
C9 C 0.6054(4) 0.3256(3) 0.61776(6) 0.0186(5) Uani 1 1 d . . . . .
H9A H 0.590421 0.272926 0.639514 0.022 Uiso 1 1 calc R U . . .
H9B H 0.693243 0.417037 0.621730 0.022 Uiso 1 1 calc R U . . .
C10 C 0.4106(5) 0.3761(3) 0.56777(6) 0.0195(5) Uani 1 1 d . . . . .
H10A H 0.424795 0.480880 0.562762 0.023 Uiso 1 1 calc R U . . .
H10B H 0.274155 0.336659 0.554822 0.023 Uiso 1 1 calc R U . . .
C11 C 0.8308(4) 0.6327(2) 0.41326(6) 0.0169(5) Uani 1 1 d . . . . .
H11A H 0.845586 0.739315 0.414965 0.020 Uiso 1 1 calc R U . . .
H11B H 0.983581 0.595994 0.404090 0.020 Uiso 1 1 calc R U . . .
C12 C 0.6403(4) 0.6006(3) 0.38754(6) 0.0148(5) Uani 1 1 d . . . . .
C13 C 0.4400(4) 0.6889(2) 0.38362(6) 0.0154(5) Uani 1 1 d . . . . .
C14 C 0.2780(4) 0.6698(3) 0.35768(6) 0.0150(5) Uani 1 1 d . . . . .
H14 H 0.144514 0.732378 0.355494 0.018 Uiso 1 1 calc R U . . .
C15 C 0.3137(4) 0.5568(3) 0.33473(6) 0.0154(5) Uani 1 1 d . . . . .
H15 H 0.204411 0.543170 0.316622 0.018 Uiso 1 1 calc R U . . .
C16 C 0.5070(4) 0.4642(2) 0.33805(6) 0.0141(5) Uani 1 1 d . . . . .
C17 C 0.6682(4) 0.4870(3) 0.36440(6) 0.0152(5) Uani 1 1 d . . . . .
H17 H 0.800615 0.423612 0.366705 0.018 Uiso 1 1 calc R U . . .
C18 C 0.5435(4) 0.3449(2) 0.31257(6) 0.0138(5) Uani 1 1 d . . . . .
H18 H 0.397363 0.337657 0.298167 0.017 Uiso 1 1 calc R U . . .
C19 C 0.7599(4) 0.3700(2) 0.28926(6) 0.0138(5) Uani 1 1 d . . . . .
H19 H 0.907188 0.370708 0.303520 0.017 Uiso 1 1 calc R U . . .
C20 C 0.7785(4) 0.2456(2) 0.26407(6) 0.0149(5) Uani 1 1 d . . . . .
H20 H 0.642359 0.253121 0.247816 0.018 Uiso 1 1 calc R U . . .
C21 C 0.7663(4) 0.0990(2) 0.28120(6) 0.0143(5) Uani 1 1 d . . . . .
H21 H 0.921704 0.077530 0.292552 0.017 Uiso 1 1 calc R U . . .
C22 C 0.5651(4) 0.0896(2) 0.30688(6) 0.0149(5) Uani 1 1 d . . . . .
H22 H 0.409683 0.093146 0.294496 0.018 Uiso 1 1 calc R U . . .
C23 C 0.5734(5) -0.0480(3) 0.32771(6) 0.0184(5) Uani 1 1 d . . . . .
H23A H 0.437864 -0.048211 0.343770 0.022 Uiso 1 1 calc R U . . .
H23B H 0.554594 -0.132309 0.312453 0.022 Uiso 1 1 calc R U . . .

loop_
_atom_site_aniso_label
_atom_site_aniso_U_11
_atom_site_aniso_U_22
_atom_site_aniso_U_33
_atom_site_aniso_U_23
_atom_site_aniso_U_13
_atom_site_aniso_U_12
Cl1 0.0225(3) 0.0161(3) 0.0163(3) -0.0031(2) 0.0013(2) 0.0010(2)
C1 0.0182(13) 0.0196(12) 0.0110(11) -0.0001(9) 0.0008(10) 0.0017(10)
O1 0.0170(9) 0.0205(9) 0.0130(8) 0.0032(7) 0.0002(7) -0.0036(7)
C2 0.0158(13) 0.0216(13) 0.0172(12) 0.0003(10) 0.0010(10) -0.0043(11)
O2 0.0189(9) 0.0301(10) 0.0150(8) 0.0007(7) 0.0019(7) 0.0023(8)
O3 0.0227(9) 0.0111(8) 0.0127(8) 0.0002(6) 0.0015(7) -0.0007(7)
C3 0.0166(13) 0.0218(13) 0.0158(11) -0.0032(10) -0.0028(10) -0.0023(11)
C4 0.0176(13) 0.0160(12) 0.0135(11) -0.0026(10) 0.0005(10) 0.0007(10)
O4 0.0177(10) 0.0133(8) 0.0188(8) 0.0036(7) 0.0016(8) -0.0001(7)
C5 0.0161(13) 0.0201(13) 0.0190(13) -0.0004(10) 0.0018(10) -0.0037(10)
O5 0.0212(10) 0.0158(9) 0.0250(10) -0.0018(8) 0.0101(8) -0.0015(8)
O6 0.0194(9) 0.0138(8) 0.0157(8) -0.0036(7) -0.0005(7) 0.0010(8)
C6 0.0177(13) 0.0220(13) 0.0149(12) -0.0012(10) -0.0018(11) -0.0024(11)
C7 0.0176(14) 0.0157(12) 0.0157(12) -0.0003(9) 0.0013(10) -0.0039(10)
O7 0.0308(11) 0.0196(9) 0.0191(9) -0.0001(8) -0.0041(8) 0.0009(8)
C8 0.0195(14) 0.0188(12) 0.0174(12) 0.0031(10) 0.0015(11) 0.0010(11)
C9 0.0198(13) 0.0201(12) 0.0159(12) 0.0011(10) -0.0015(11) -0.0023(12)
C10 0.0195(13) 0.0236(13) 0.0155(12) 0.0013(10) -0.0004(11) -0.0003(11)
C11 0.0190(13) 0.0182(12) 0.0134(11) 0.0001(10) 0.0000(10) -0.0019(9)
C12 0.0166(13) 0.0167(12) 0.0112(11) 0.0024(9) 0.0019(10) -0.0036(10)
C13 0.0203(14) 0.0120(12) 0.0138(11) -0.0001(9) 0.0036(10) -0.0016(10)
C14 0.0140(12) 0.0144(11) 0.0165(11) 0.0023(10) 0.0007(10) 0.0020(10)
C15 0.0163(12) 0.0178(12) 0.0120(11) 0.0013(9) 0.0000(10) -0.0029(10)
C16 0.0169(13) 0.0132(12) 0.0121(11) 0.0012(9) 0.0030(10) -0.0012(10)
C17 0.0161(13) 0.0158(12) 0.0137(11) 0.0023(10) 0.0024(10) 0.0008(10)
C18 0.0145(13) 0.0133(11) 0.0136(11) 0.0021(10) 0.0005(9) 0.0011(10)
C19 0.0145(13) 0.0116(11) 0.0153(11) 0.0018(9) 0.0002(10) 0.0000(10)
C20 0.0129(13) 0.0166(12) 0.0151(11) -0.0004(9) 0.0013(10) -0.0003(10)
C21 0.0164(13) 0.0131(11) 0.0134(11) -0.0024(9) -0.0024(10) -0.0021(10)
C22 0.0167(13) 0.0133(12) 0.0148(12) -0.0032(9) -0.0008(10) -0.0005(10)
C23 0.0229(14) 0.0165(12) 0.0157(12) -0.0009(10) 0.0028(11) -0.0029(11)

loop_
_atom_type_symbol
_atom_type_description
_atom_type_scat_dispersion_real
_atom_type_scat_dispersion_imag
_atom_type_scat_source
C C 0.0137 0.0067 'International Tables Vol C Tables 4.2.6.8 and 6.1.1.4'
H H 0.0000 0.0000 'International Tables Vol C Tables 4.2.6.8 and 6.1.1.4'
Cl Cl 0.3281 0.5435 'International Tables Vol C Tables 4.2.6.8 and 6.1.1.4'
O O 0.0389 0.0241 'International Tables Vol C Tables 4.2.6.8 and 6.1.1.4'

loop_
_geom_angle_atom_site_label_1
_geom_angle_atom_site_label_2
_geom_angle_atom_site_label_3
_geom_angle
_geom_angle_site_symmetry_1
_geom_angle_site_symmetry_3
O1 C1 C2 125.4(2) . .
O1 C1 C6 114.9(2) . .
C2 C1 C6 119.8(2) . .
C1 O1 C7 118.43(18) . .
C1 C2 H2 120.4 . .
C1 C2 C3 119.3(2) . .
C3 C2 H2 120.4 . .
C9 O2 C10 106.95(19) . .
C18 O3 C22 111.53(16) . .
C2 C3 H3 119.1 . .
C4 C3 C2 121.9(2) . .
C4 C3 H3 119.1 . .
C3 C4 C5 117.7(2) . .
C3 C4 C11 124.3(2) . .
C5 C4 C11 117.9(2) . .
C19 O4 H4 106(2) . .
C4 C5 H5 119.4 . .
C6 C5 C4 121.2(2) . .
C6 C5 H5 119.4 . .
C20 O5 H5A 112(3) . .
C21 O6 H6 110(2) . .
C1 C6 H6A 120.0 . .
C5 C6 C1 120.1(2) . .
C5 C6 H6A 120.0 . .
O1 C7 H7 111.3 . .
O1 C7 C8 107.0(2) . .
O1 C7 C10 111.65(19) . .
C8 C7 H7 111.3 . .
C10 C7 H7 111.3 . .
C10 C7 C8 104.00(19) . .
C23 O7 H7A 108(3) . .
C7 C8 H8A 111.2 . .
C7 C8 H8B 111.2 . .
H8A C8 H8B 109.1 . .
C9 C8 C7 102.93(19) . .
C9 C8 H8A 111.2 . .
C9 C8 H8B 111.2 . .
O2 C9 C8 104.55(19) . .
O2 C9 H9A 110.8 . .
O2 C9 H9B 110.8 . .
C8 C9 H9A 110.8 . .
C8 C9 H9B 110.8 . .
H9A C9 H9B 108.9 . .
O2 C10 C7 106.9(2) . .
O2 C10 H10A 110.3 . .
O2 C10 H10B 110.3 . .
C7 C10 H10A 110.3 . .
C7 C10 H10B 110.3 . .
H10A C10 H10B 108.6 . .
C4 C11 H11A 107.5 . .
C4 C11 H11B 107.5 . .
H11A C11 H11B 107.0 . .
C12 C11 C4 119.1(2) . .
C12 C11 H11A 107.5 . .
C12 C11 H11B 107.5 . .
C13 C12 C11 122.1(2) . .
C13 C12 C17 117.1(2) . .
C17 C12 C11 120.6(2) . .
C12 C13 Cl1 119.17(18) . .
C14 C13 Cl1 118.31(18) . .
C14 C13 C12 122.5(2) . .
C13 C14 H14 120.6 . .
C13 C14 C15 118.8(2) . .
C15 C14 H14 120.6 . .
C14 C15 H15 119.6 . .
C16 C15 C14 120.7(2) . .
C16 C15 H15 119.6 . .
C15 C16 C17 119.0(2) . .
C15 C16 C18 119.6(2) . .
C17 C16 C18 121.4(2) . .
C12 C17 H17 119.1 . .
C16 C17 C12 121.8(2) . .
C16 C17 H17 119.1 . .
O3 C18 C16 109.56(18) . .
O3 C18 H18 108.5 . .
O3 C18 C19 108.41(18) . .
C16 C18 H18 108.5 . .
C16 C18 C19 113.36(19) . .
C19 C18 H18 108.5 . .
O4 C19 C18 110.99(18) . .
O4 C19 H19 108.4 . .
O4 C19 C20 111.18(18) . .
C18 C19 H19 108.4 . .
C20 C19 C18 109.31(19) . .
C20 C19 H19 108.4 . .
O5 C20 C19 108.80(19) . .
O5 C20 H20 108.3 . .
O5 C20 C21 110.72(19) . .
C19 C20 H20 108.3 . .
C21 C20 C19 112.29(18) . .
C21 C20 H20 108.3 . .
O6 C21 C20 106.56(17) . .
O6 C21 H21 109.7 . .
O6 C21 C22 108.54(19) . .
C20 C21 H21 109.7 . .
C20 C21 C22 112.47(19) . .
C22 C21 H21 109.7 . .
O3 C22 C21 110.24(19) . .
O3 C22 H22 108.7 . .
O3 C22 C23 107.77(18) . .
C21 C22 H22 108.7 . .
C23 C22 C21 112.8(2) . .
C23 C22 H22 108.7 . .
O7 C23 C22 112.8(2) . .
O7 C23 H23A 109.0 . .
O7 C23 H23B 109.0 . .
C22 C23 H23A 109.0 . .
C22 C23 H23B 109.0 . .
H23A C23 H23B 107.8 . .

loop_
_geom_bond_atom_site_label_1
_geom_bond_atom_site_label_2
_geom_bond_distance
_geom_bond_site_symmetry_2
Cl1 C13 1.740(2) .
C1 O1 1.377(3) .
C1 C2 1.380(3) .
C1 C6 1.400(4) .
O1 C7 1.439(3) .
C2 H2 0.9500 .
C2 C3 1.400(3) .
O2 C9 1.432(3) .
O2 C10 1.435(3) .
O3 C18 1.431(3) .
O3 C22 1.436(3) .
C3 H3 0.9500 .
C3 C4 1.381(3) .
C4 C5 1.404(3) .
C4 C11 1.520(3) .
O4 H4 0.88(4) .
O4 C19 1.430(3) .
C5 H5 0.9500 .
C5 C6 1.375(3) .
O5 H5A 0.83(4) .
O5 C20 1.432(3) .
O6 H6 0.89(4) .
O6 C21 1.436(3) .
C6 H6A 0.9500 .
C7 H7 1.0000 .
C7 C8 1.534(3) .
C7 C10 1.534(3) .
O7 H7A 0.80(3) .
O7 C23 1.420(3) .
C8 H8A 0.9900 .
C8 H8B 0.9900 .
C8 C9 1.507(3) .
C9 H9A 0.9900 .
C9 H9B 0.9900 .
C10 H10A 0.9900 .
C10 H10B 0.9900 .
C11 H11A 0.9900 .
C11 H11B 0.9900 .
C11 C12 1.504(3) .
C12 C13 1.397(3) .
C12 C17 1.400(3) .
C13 C14 1.380(3) .
C14 H14 0.9500 .
C14 C15 1.396(3) .
C15 H15 0.9500 .
C15 C16 1.387(3) .
C16 C17 1.394(3) .
C16 C18 1.505(3) .
C17 H17 0.9500 .
C18 H18 1.0000 .
C18 C19 1.541(3) .
C19 H19 1.0000 .
C19 C20 1.522(3) .
C20 H20 1.0000 .
C20 C21 1.514(3) .
C21 H21 1.0000 .
C21 C22 1.520(3) .
C22 H22 1.0000 .
C22 C23 1.514(3) .
C23 H23A 0.9900 .
C23 H23B 0.9900 .

loop_
_geom_hbond_atom_site_label_D
_geom_hbond_atom_site_label_H
_geom_hbond_atom_site_label_A
_geom_hbond_distance_DH
_geom_hbond_distance_HA
_geom_hbond_distance_DA
_geom_hbond_angle_DHA
_geom_hbond_site_symmetry_A
_geom_hbond_publ_flag
O4 H4 O6 0.88(4) 1.94(4) 2.824(3) 174(3) 3_655 yes
O5 H5A O4 0.83(4) 2.06(4) 2.854(2) 161(4) 3_745 yes
O5 H5A O6 0.83(4) 2.58(4) 2.917(2) 106(3) . yes
O6 H6 O5 0.89(4) 1.80(4) 2.675(2) 170(3) 3_745 yes
O7 H7A O2 0.80(3) 2.04(4) 2.816(3) 164(4) 4_556 yes

loop_
_geom_torsion_atom_site_label_1
_geom_torsion_atom_site_label_2
_geom_torsion_atom_site_label_3
_geom_torsion_atom_site_label_4
_geom_torsion
_geom_torsion_site_symmetry_1
_geom_torsion_site_symmetry_2
_geom_torsion_site_symmetry_3
_geom_torsion_site_symmetry_4
Cl1 C13 C14 C15 179.01(18) . . . .
C1 O1 C7 C8 171.62(19) . . . .
C1 O1 C7 C10 -75.2(2) . . . .
C1 C2 C3 C4 0.2(4) . . . .
O1 C1 C2 C3 -177.0(2) . . . .
O1 C1 C6 C5 176.6(2) . . . .
O1 C7 C8 C9 97.7(2) . . . .
O1 C7 C10 O2 -116.5(2) . . . .
C2 C1 O1 C7 -0.3(3) . . . .
C2 C1 C6 C5 -2.7(4) . . . .
C2 C3 C4 C5 -2.2(4) . . . .
C2 C3 C4 C11 174.6(2) . . . .
O3 C18 C19 O4 -177.75(17) . . . .
O3 C18 C19 C20 59.3(2) . . . .
O3 C22 C23 O7 -62.7(2) . . . .
C3 C4 C5 C6 1.8(4) . . . .
C3 C4 C11 C12 3.6(4) . . . .
C4 C5 C6 C1 0.6(4) . . . .
C4 C11 C12 C13 88.0(3) . . . .
C4 C11 C12 C17 -97.7(3) . . . .
O4 C19 C20 O5 64.3(2) . . . .
O4 C19 C20 C21 -172.8(2) . . . .
C5 C4 C11 C12 -179.5(2) . . . .
O5 C20 C21 O6 -72.9(2) . . . .
O5 C20 C21 C22 168.33(19) . . . .
O6 C21 C22 O3 -168.78(17) . . . .
O6 C21 C22 C23 70.7(2) . . . .
C6 C1 O1 C7 -179.7(2) . . . .
C6 C1 C2 C3 2.3(4) . . . .
C7 C8 C9 O2 36.1(2) . . . .
C8 C7 C10 O2 -1.5(2) . . . .
C9 O2 C10 C7 24.7(2) . . . .
C10 O2 C9 C8 -38.5(2) . . . .
C10 C7 C8 C9 -20.6(2) . . . .
C11 C4 C5 C6 -175.3(2) . . . .
C11 C12 C13 Cl1 -5.6(3) . . . .
C11 C12 C13 C14 172.6(2) . . . .
C11 C12 C17 C16 -173.1(2) . . . .
C12 C13 C14 C15 0.8(3) . . . .
C13 C12 C17 C16 1.4(3) . . . .
C13 C14 C15 C16 0.7(3) . . . .
C14 C15 C16 C17 -1.1(3) . . . .
C14 C15 C16 C18 -178.9(2) . . . .
C15 C16 C17 C12 0.0(3) . . . .
C15 C16 C18 O3 -128.9(2) . . . .
C15 C16 C18 C19 109.8(2) . . . .
C16 C18 C19 O4 -55.9(3) . . . .
C16 C18 C19 C20 -178.86(19) . . . .
C17 C12 C13 Cl1 179.99(17) . . . .
C17 C12 C13 C14 -1.9(3) . . . .
C17 C16 C18 O3 53.3(3) . . . .
C17 C16 C18 C19 -67.9(3) . . . .
C18 O3 C22 C21 62.7(2) . . . .
C18 O3 C22 C23 -173.86(19) . . . .
C18 C16 C17 C12 177.8(2) . . . .
C18 C19 C20 O5 -172.86(18) . . . .
C18 C19 C20 C21 -49.9(3) . . . .
C19 C20 C21 O6 165.3(2) . . . .
C19 C20 C21 C22 46.5(3) . . . .
C20 C21 C22 O3 -51.1(3) . . . .
C20 C21 C22 C23 -171.64(19) . . . .
C21 C22 C23 O7 59.2(3) . . . .
C22 O3 C18 C16 168.74(19) . . . .
C22 O3 C18 C19 -67.1(2) . . . .

_cod_database_fobs_code 3500133
